data_1563298
loop_
_publ_author_name
'Gu, Jin-Zhong'
'Lv, Dong-Yu'
'Gao, Zhu-Qing'
'Liu, Jian-Zhao'
'Dou, Wei'
'Tang, Yu'

_publ_section_title
;
 Synthesis, structures, luminescent and magnetic properties of four
 coordination polymers with the flexible 1,3-phenylenediacetate ligands
;
_journal_issue 3
_journal_name_full 'Journal of Solid State Chemistry'
_journal_page_first 675
_journal_page_last 683
_journal_paper_doi 10.1016/j.jssc.2011.01.030
_journal_volume 184
_journal_year 2011
_chemical_formula_sum 'C30 H28 O14 Pr2'
_chemical_formula_weight 894.34
_space_group_IT_number 2
_space_group_name_Hall '-P 1'
_space_group_name_H-M_alt 'P -1'
_symmetry_cell_setting triclinic
_symmetry_space_group_name_H-M 'P -1'
_atom_sites_solution_hydrogens geom
_atom_sites_solution_primary direct
_atom_sites_solution_secondary difmap
_audit_creation_method SHELXL-97
_cell_angle_alpha 105.6860(10)
_cell_angle_beta 97.0290(10)
_cell_angle_gamma 92.7630(10)
_cell_formula_units_Z 2
_cell_length_a 10.5225(2)
_cell_length_b 12.0132(2)
_cell_length_c 12.4160(2)
_cell_measurement_reflns_used 4412
_cell_measurement_temperature 296(2)
_cell_measurement_theta_max 30.12
_cell_measurement_theta_min 2.42
_cell_volume 1494.25(5)
_computing_cell_refinement 'Bruker SAINT'
_computing_data_collection 'Bruker APEX2'
_computing_data_reduction 'Bruker SAINT'
_computing_molecular_graphics 'Bruker SHELXTL'
_computing_publication_material 'Bruker SHELXTL'
_computing_structure_refinement 'SHELXL-97 (Sheldrick, 1997)'
_computing_structure_solution 'SHELXS-97 (Sheldrick, 1990)'
_diffrn_ambient_temperature 296(2)
_diffrn_measured_fraction_theta_full 0.984
_diffrn_measured_fraction_theta_max 0.984
_diffrn_measurement_device_type 'Bruker APEX-II CCD'
_diffrn_measurement_method '\f and \w scans'
_diffrn_radiation_monochromator graphite
_diffrn_radiation_source 'fine-focus sealed tube'
_diffrn_radiation_type MoK\a
_diffrn_radiation_wavelength 0.71073
_diffrn_reflns_av_R_equivalents 0.0163
_diffrn_reflns_av_sigmaI/netI 0.0338
_diffrn_reflns_limit_h_max 12
_diffrn_reflns_limit_h_min -12
_diffrn_reflns_limit_k_max 14
_diffrn_reflns_limit_k_min -9
_diffrn_reflns_limit_l_max 13
_diffrn_reflns_limit_l_min -15
_diffrn_reflns_number 8445
_diffrn_reflns_theta_full 26.00
_diffrn_reflns_theta_max 26.00
_diffrn_reflns_theta_min 1.72
_diffrn_standards_number 0
_exptl_absorpt_coefficient_mu 3.295
_exptl_absorpt_correction_T_max 0.630
_exptl_absorpt_correction_T_min 0.523
_exptl_absorpt_correction_type multi-scan
_exptl_absorpt_process_details sadabs
_exptl_crystal_colour pale-yellow
_exptl_crystal_density_diffrn 1.988
_exptl_crystal_density_method 'not measured'
_exptl_crystal_description block
_exptl_crystal_F_000 876
_exptl_crystal_size_max 0.20
_exptl_crystal_size_mid 0.18
_exptl_crystal_size_min 0.14
_refine_diff_density_max 0.673
_refine_diff_density_min -0.643
_refine_diff_density_rms 0.099
_refine_ls_extinction_method none
_refine_ls_goodness_of_fit_ref 1.026
_refine_ls_hydrogen_treatment constr
_refine_ls_matrix_type full
_refine_ls_number_parameters 415
_refine_ls_number_reflns 5777
_refine_ls_number_restraints 0
_refine_ls_restrained_S_all 1.026
_refine_ls_R_factor_all 0.0312
_refine_ls_R_factor_gt 0.0245
_refine_ls_shift/su_max 0.002
_refine_ls_shift/su_mean 0.000
_refine_ls_structure_factor_coef Fsqd
_refine_ls_weighting_details 'calc w=1/[\s^2^(Fo^2^)+(0.0239P)^2^+0.6684P] where P=(Fo^2^+2Fc^2^)/3'
_refine_ls_weighting_scheme calc
_refine_ls_wR_factor_gt 0.0531
_refine_ls_wR_factor_ref 0.0561
_reflns_number_gt 4960
_reflns_number_total 5777
_reflns_threshold_expression >2sigma(I)
_cod_data_source_file JSSC-2011-184-675.cif
_cod_data_source_block 4
_cod_depositor_comments
;
The following automatic conversions were performed:

data item '_symmetry_cell_setting' value 'Triclinic' was changed to
'triclinic' in accordance with the built-in table derived from the
CIF Core dictionary named 'cif_core.dic' version 2.4.5 last updated
on 2014-11-21.

Automatic conversion script
Id: cif_fix_values 8369 2020-08-20 11:38:08Z andrius 
;
_cod_original_cell_volume 1494.25(4)
_cod_original_sg_symbol_H-M P-1
_cod_database_code 1563298

loop_
_symmetry_equiv_pos_as_xyz
'x, y, z'
'-x, -y, -z'

loop_
_atom_site_label
_atom_site_type_symbol
_atom_site_fract_x
_atom_site_fract_y
_atom_site_fract_z
_atom_site_U_iso_or_equiv
_atom_site_adp_type
_atom_site_occupancy
_atom_site_symmetry_multiplicity
_atom_site_calc_flag
_atom_site_refinement_flags
_atom_site_disorder_assembly
_atom_site_disorder_group
Pr1 Pr 0.970270(18) 0.973245(15) 1.317033(15) 0.01818(6) Uani 1 1 d . . .
Pr2 Pr 0.693407(18) 0.963224(16) 1.045274(15) 0.02040(6) Uani 1 1 d . . .
C1 C 1.2148(4) 0.2518(3) 0.9121(3) 0.0254(8) Uani 1 1 d . . .
C2 C 1.1551(4) 0.3573(3) 0.8957(4) 0.0495(13) Uani 1 1 d . . .
H2A H 1.0779 0.3643 0.9316 0.059 Uiso 1 1 calc R . .
H2B H 1.1285 0.3444 0.8153 0.059 Uiso 1 1 calc R . .
C3 C 1.2351(4) 0.4715(3) 0.9391(4) 0.0361(10) Uani 1 1 d . . .
C4 C 1.3471(4) 0.4909(4) 0.8968(4) 0.0420(11) Uani 1 1 d . . .
H4 H 1.3735 0.4323 0.8403 0.050 Uiso 1 1 calc R . .
C5 C 1.4202(4) 0.5954(3) 0.9370(4) 0.0366(10) Uani 1 1 d . . .
H5 H 1.4963 0.6065 0.9088 0.044 Uiso 1 1 calc R . .
C6 C 1.3806(4) 0.6840(3) 1.0192(3) 0.0311(9) Uani 1 1 d . . .
H6 H 1.4306 0.7543 1.0468 0.037 Uiso 1 1 calc R . .
C7 C 1.2662(4) 0.6684(3) 1.0610(3) 0.0241(8) Uani 1 1 d . . .
C8 C 1.1956(4) 0.5614(3) 1.0208(3) 0.0294(9) Uani 1 1 d . . .
H8 H 1.1200 0.5496 1.0494 0.035 Uiso 1 1 calc R . .
C9 C 1.2179(4) 0.7638(3) 1.1491(3) 0.0279(8) Uani 1 1 d . . .
H9A H 1.2847 0.7900 1.2137 0.034 Uiso 1 1 calc R . .
H9B H 1.1444 0.7316 1.1743 0.034 Uiso 1 1 calc R . .
C10 C 1.1789(3) 0.8680(3) 1.1105(3) 0.0226(8) Uani 1 1 d . . .
C11 C 0.9300(4) 1.1816(3) 1.2390(3) 0.0221(8) Uani 1 1 d . . .
C12 C 0.8987(4) 1.2961(3) 1.2181(3) 0.0349(10) Uani 1 1 d . . .
H12A H 0.8749 1.2834 1.1374 0.042 Uiso 1 1 calc R . .
H12B H 0.8242 1.3212 1.2541 0.042 Uiso 1 1 calc R . .
C13 C 1.0044(4) 1.3928(3) 1.2593(3) 0.0276(8) Uani 1 1 d . . .
C14 C 1.1175(4) 1.3852(3) 1.2113(3) 0.0379(10) Uani 1 1 d . . .
H14 H 1.1275 1.3200 1.1533 0.045 Uiso 1 1 calc R . .
C15 C 1.2151(4) 1.4733(4) 1.2487(4) 0.0407(10) Uani 1 1 d . . .
H15 H 1.2897 1.4677 1.2151 0.049 Uiso 1 1 calc R . .
C16 C 1.2023(4) 1.5699(3) 1.3361(3) 0.0359(10) Uani 1 1 d . . .
H16 H 1.2692 1.6282 1.3622 0.043 Uiso 1 1 calc R . .
C17 C 1.0915(4) 1.5803(3) 1.3845(3) 0.0291(9) Uani 1 1 d . . .
C18 C 0.9928(4) 1.4921(3) 1.3454(3) 0.0288(9) Uani 1 1 d . . .
H18 H 0.9172 1.4995 1.3774 0.035 Uiso 1 1 calc R . .
C19 C 1.0761(4) 1.6894(3) 1.4761(3) 0.0359(10) Uani 1 1 d . . .
H19A H 1.0107 1.6723 1.5193 0.043 Uiso 1 1 calc R . .
H19B H 1.1564 1.7118 1.5270 0.043 Uiso 1 1 calc R . .
C20 C 1.0395(4) 1.7902(3) 1.4318(3) 0.0247(8) Uani 1 1 d . . .
C21 C 0.5303(4) 0.8637(3) 0.8225(3) 0.0271(8) Uani 1 1 d . . .
C22 C 0.4501(4) 0.7946(3) 0.7137(3) 0.0320(9) Uani 1 1 d . . .
H22A H 0.3783 0.8381 0.6976 0.038 Uiso 1 1 calc R . .
H22B H 0.4152 0.7228 0.7244 0.038 Uiso 1 1 calc R . .
C23 C 0.5211(4) 0.7657(3) 0.6126(3) 0.0291(9) Uani 1 1 d . . .
C24 C 0.6122(5) 0.6863(4) 0.6056(4) 0.0538(13) Uani 1 1 d . . .
H24 H 0.6277 0.6498 0.6626 0.065 Uiso 1 1 calc R . .
C25 C 0.6802(6) 0.6604(5) 0.5160(4) 0.0635(16) Uani 1 1 d . . .
H25 H 0.7427 0.6079 0.5135 0.076 Uiso 1 1 calc R . .
C26 C 0.6566(5) 0.7117(4) 0.4293(4) 0.0454(11) Uani 1 1 d . . .
H26 H 0.7024 0.6930 0.3682 0.055 Uiso 1 1 calc R . .
C27 C 0.5650(4) 0.7905(3) 0.4331(3) 0.0323(9) Uani 1 1 d . . .
C28 C 0.4981(4) 0.8168(3) 0.5255(3) 0.0306(9) Uani 1 1 d . . .
H28 H 0.4363 0.8700 0.5288 0.037 Uiso 1 1 calc R . .
C29 C 0.5347(4) 0.8427(4) 0.3358(3) 0.0405(11) Uani 1 1 d . . .
H29A H 0.4667 0.8936 0.3535 0.049 Uiso 1 1 calc R . .
H29B H 0.5000 0.7801 0.2696 0.049 Uiso 1 1 calc R . .
C30 C 0.6418(4) 0.9110(3) 0.3033(3) 0.0288(8) Uani 1 1 d . . .
O1 O 1.1601(2) 0.15307(19) 0.8500(2) 0.0257(6) Uani 1 1 d . . .
O2 O 1.3084(3) 0.2552(2) 0.9844(2) 0.0336(6) Uani 1 1 d . . .
O3 O 1.0995(3) 0.9301(2) 1.1609(2) 0.0309(6) Uani 1 1 d . . .
O4 O 1.2266(3) 0.8880(2) 1.0301(2) 0.0404(7) Uani 1 1 d . . .
H1W H 1.2491 1.0839 1.3854 0.048 Uiso 1 1 d R . .
H2W H 1.2195 1.0348 1.4672 0.048 Uiso 1 1 d R . .
H3W H 0.9721 0.9129 1.0014 0.048 Uiso 1 1 d R . .
H4W H 0.8891 0.8599 0.8844 0.048 Uiso 1 1 d R . .
O5 O 0.8435(2) 1.0956(2) 1.2040(2) 0.0292(6) Uani 1 1 d . . .
O6 O 1.0339(3) 1.1701(2) 1.2914(2) 0.0325(6) Uani 1 1 d . . .
O7 O 1.0364(3) 1.8892(2) 1.5002(2) 0.0340(7) Uani 1 1 d . . .
O8 O 1.0138(3) 1.7769(2) 1.3283(2) 0.0392(7) Uani 1 1 d . . .
O9 O 0.4742(2) 0.8996(2) 0.9107(2) 0.0278(6) Uani 1 1 d . . .
O10 O 0.6482(3) 0.8822(3) 0.8294(2) 0.0496(8) Uani 1 1 d . . .
O11 O 0.6112(2) 0.9383(2) 0.2140(2) 0.0327(6) Uani 1 1 d . . .
O12 O 0.7496(2) 0.9368(2) 0.3653(2) 0.0340(6) Uani 1 1 d . . .
O13 O 1.2066(3) 1.0219(2) 1.3950(2) 0.0411(7) Uani 1 1 d . . .
O14 O 0.8941(3) 0.8986(2) 0.9586(2) 0.0352(6) Uani 1 1 d . . .

loop_
_atom_site_aniso_label
_atom_site_aniso_U_11
_atom_site_aniso_U_22
_atom_site_aniso_U_33
_atom_site_aniso_U_23
_atom_site_aniso_U_13
_atom_site_aniso_U_12
Pr1 0.02482(11) 0.01405(10) 0.01538(10) 0.00379(7) 0.00218(8) 0.00224(7)
Pr2 0.02294(11) 0.02213(11) 0.01706(11) 0.00713(8) 0.00238(8) 0.00238(8)
C1 0.026(2) 0.024(2) 0.025(2) 0.0053(16) 0.0059(16) 0.0028(15)
C2 0.042(3) 0.022(2) 0.070(3) 0.000(2) -0.018(2) 0.0051(19)
C3 0.038(2) 0.020(2) 0.045(3) 0.0074(18) -0.0122(19) 0.0016(17)
C4 0.046(3) 0.031(2) 0.042(3) -0.0018(19) 0.001(2) 0.016(2)
C5 0.034(2) 0.031(2) 0.046(3) 0.0098(19) 0.0119(19) 0.0051(18)
C6 0.032(2) 0.024(2) 0.037(2) 0.0099(17) 0.0022(17) 0.0005(16)
C7 0.031(2) 0.0188(18) 0.0250(19) 0.0114(15) 0.0013(15) 0.0060(15)
C8 0.025(2) 0.0204(19) 0.044(2) 0.0132(17) -0.0029(17) 0.0018(15)
C9 0.036(2) 0.025(2) 0.024(2) 0.0095(16) 0.0025(16) 0.0031(16)
C10 0.026(2) 0.0201(18) 0.0201(18) 0.0029(14) 0.0038(15) -0.0006(15)
C11 0.034(2) 0.0164(18) 0.0175(18) 0.0049(14) 0.0068(15) 0.0034(15)
C12 0.047(3) 0.0177(19) 0.037(2) 0.0086(17) -0.0047(19) 0.0008(17)
C13 0.042(2) 0.0168(18) 0.025(2) 0.0091(15) 0.0005(17) 0.0042(16)
C14 0.062(3) 0.020(2) 0.036(2) 0.0073(17) 0.020(2) 0.0099(19)
C15 0.044(3) 0.035(2) 0.052(3) 0.021(2) 0.018(2) 0.011(2)
C16 0.039(2) 0.026(2) 0.043(3) 0.0138(19) 0.0014(19) -0.0030(18)
C17 0.052(3) 0.0129(18) 0.0218(19) 0.0066(15) -0.0029(17) 0.0068(17)
C18 0.041(2) 0.0201(19) 0.030(2) 0.0104(16) 0.0095(17) 0.0102(16)
C19 0.060(3) 0.022(2) 0.024(2) 0.0048(16) -0.0003(19) 0.0064(19)
C20 0.034(2) 0.0170(18) 0.0223(19) 0.0044(15) 0.0024(16) 0.0023(15)
C21 0.028(2) 0.033(2) 0.0224(19) 0.0115(16) 0.0019(16) 0.0037(16)
C22 0.031(2) 0.038(2) 0.025(2) 0.0054(17) 0.0021(16) -0.0007(17)
C23 0.034(2) 0.032(2) 0.0180(19) 0.0027(16) 0.0038(16) 0.0014(17)
C24 0.078(4) 0.062(3) 0.036(3) 0.026(2) 0.023(2) 0.035(3)
C25 0.086(4) 0.066(3) 0.057(3) 0.029(3) 0.037(3) 0.046(3)
C26 0.056(3) 0.050(3) 0.035(2) 0.010(2) 0.025(2) 0.014(2)
C27 0.035(2) 0.036(2) 0.024(2) 0.0080(17) 0.0015(17) -0.0071(18)
C28 0.031(2) 0.035(2) 0.025(2) 0.0067(17) 0.0049(16) 0.0001(17)
C29 0.036(2) 0.055(3) 0.034(2) 0.023(2) -0.0008(18) -0.010(2)
C30 0.032(2) 0.032(2) 0.025(2) 0.0082(17) 0.0095(17) 0.0042(17)
O1 0.0356(15) 0.0145(12) 0.0227(13) 0.0010(10) -0.0013(11) -0.0014(10)
O2 0.0328(16) 0.0266(14) 0.0348(16) 0.0041(12) -0.0083(12) -0.0012(12)
O3 0.0376(16) 0.0293(14) 0.0306(15) 0.0107(12) 0.0145(12) 0.0114(12)
O4 0.064(2) 0.0290(15) 0.0413(17) 0.0184(13) 0.0339(15) 0.0159(14)
O5 0.0353(15) 0.0211(13) 0.0291(14) 0.0081(11) -0.0025(11) -0.0049(11)
O6 0.0321(16) 0.0217(14) 0.0451(17) 0.0142(12) 0.0002(13) 0.0002(11)
O7 0.0542(19) 0.0187(14) 0.0281(15) 0.0022(11) 0.0116(13) 0.0050(12)
O8 0.072(2) 0.0217(14) 0.0221(15) 0.0056(11) -0.0011(14) 0.0101(13)
O9 0.0299(15) 0.0354(15) 0.0190(13) 0.0074(11) 0.0057(11) 0.0074(11)
O10 0.0279(17) 0.085(2) 0.0272(16) 0.0024(15) 0.0017(12) -0.0009(15)
O11 0.0328(16) 0.0459(17) 0.0267(14) 0.0199(13) 0.0077(12) 0.0072(13)
O12 0.0287(15) 0.0477(17) 0.0246(14) 0.0103(12) 0.0037(12) -0.0058(12)
O13 0.0332(17) 0.0498(19) 0.0356(16) 0.0095(14) -0.0040(13) -0.0065(13)
O14 0.0312(16) 0.0406(17) 0.0325(15) 0.0073(13) 0.0050(12) 0.0058(12)

loop_
_atom_type_symbol
_atom_type_description
_atom_type_scat_dispersion_real
_atom_type_scat_dispersion_imag
_atom_type_scat_source
C C 0.0033 0.0016 'International Tables Vol C Tables 4.2.6.8 and 6.1.1.4'
H H 0.0000 0.0000 'International Tables Vol C Tables 4.2.6.8 and 6.1.1.4'
N N 0.0061 0.0033 'International Tables Vol C Tables 4.2.6.8 and 6.1.1.4'
O O 0.0106 0.0060 'International Tables Vol C Tables 4.2.6.8 and 6.1.1.4'
Pr Pr -0.2180 2.8214 'International Tables Vol C Tables 4.2.6.8 and 6.1.1.4'

loop_
_geom_angle_atom_site_label_1
_geom_angle_atom_site_label_2
_geom_angle_atom_site_label_3
_geom_angle
_geom_angle_site_symmetry_1
_geom_angle_site_symmetry_3
O1 Pr1 O7 144.35(9) 2_767 2_788
O1 Pr1 O3 71.03(9) 2_767 .
O7 Pr1 O3 141.41(9) 2_788 .
O1 Pr1 O8 76.32(8) 2_767 1_545
O7 Pr1 O8 113.63(8) 2_788 1_545
O3 Pr1 O8 84.23(9) . 1_545
O1 Pr1 O12 71.66(8) 2_767 1_556
O7 Pr1 O12 74.50(9) 2_788 1_556
O3 Pr1 O12 142.67(9) . 1_556
O8 Pr1 O12 88.11(10) 1_545 1_556
O1 Pr1 O13 137.94(9) 2_767 .
O7 Pr1 O13 77.65(9) 2_788 .
O3 Pr1 O13 70.35(9) . .
O8 Pr1 O13 83.88(10) 1_545 .
O12 Pr1 O13 144.92(9) 1_556 .
O1 Pr1 O6 112.22(8) 2_767 .
O7 Pr1 O6 75.02(9) 2_788 .
O3 Pr1 O6 75.43(9) . .
O8 Pr1 O6 153.16(10) 1_545 .
O12 Pr1 O6 118.66(9) 1_556 .
O13 Pr1 O6 72.98(9) . .
O1 Pr1 O5 69.75(8) 2_767 .
O7 Pr1 O5 94.24(8) 2_788 .
O3 Pr1 O5 85.45(8) . .
O8 Pr1 O5 146.06(8) 1_545 .
O12 Pr1 O5 80.84(8) 1_556 .
O13 Pr1 O5 122.42(9) . .
O6 Pr1 O5 50.23(8) . .
O1 Pr1 O7 118.86(8) 2_767 1_545
O7 Pr1 O7 65.18(9) 2_788 1_545
O3 Pr1 O7 118.92(8) . 1_545
O8 Pr1 O7 48.78(8) 1_545 1_545
O12 Pr1 O7 80.71(8) 1_556 1_545
O13 Pr1 O7 68.37(9) . 1_545
O6 Pr1 O7 128.88(8) . 1_545
O5 Pr1 O7 155.43(8) . 1_545
O1 Pr1 C20 97.38(9) 2_767 1_545
O7 Pr1 C20 89.95(9) 2_788 1_545
O3 Pr1 C20 101.63(9) . 1_545
O8 Pr1 C20 23.86(8) 1_545 1_545
O12 Pr1 C20 84.13(10) 1_556 1_545
O13 Pr1 C20 74.88(10) . 1_545
O6 Pr1 C20 146.72(9) . 1_545
O5 Pr1 C20 162.69(9) . 1_545
O7 Pr1 C20 24.93(8) 1_545 1_545
O4 Pr2 O11 140.83(9) 2_777 1_556
O4 Pr2 O9 81.01(9) 2_777 2_677
O11 Pr2 O9 72.33(8) 1_556 2_677
O4 Pr2 O5 74.88(9) 2_777 .
O11 Pr2 O5 76.38(9) 1_556 .
O9 Pr2 O5 88.81(8) 2_677 .
O4 Pr2 O14 71.60(9) 2_777 .
O11 Pr2 O14 131.81(9) 1_556 .
O9 Pr2 O14 152.55(9) 2_677 .
O5 Pr2 O14 85.88(9) . .
O4 Pr2 O2 140.46(9) 2_777 2_767
O11 Pr2 O2 77.54(9) 1_556 2_767
O9 Pr2 O2 132.12(9) 2_677 2_767
O5 Pr2 O2 119.18(8) . 2_767
O14 Pr2 O2 72.88(9) . 2_767
O4 Pr2 O10 73.75(10) 2_777 .
O11 Pr2 O10 139.67(10) 1_556 .
O9 Pr2 O10 103.48(9) 2_677 .
O5 Pr2 O10 143.85(9) . .
O14 Pr2 O10 67.52(9) . .
O2 Pr2 O10 77.09(10) 2_767 .
O4 Pr2 O1 123.58(9) 2_777 2_767
O11 Pr2 O1 67.63(8) 1_556 2_767
O9 Pr2 O1 137.57(8) 2_677 2_767
O5 Pr2 O1 68.90(8) . 2_767
O14 Pr2 O1 64.18(8) . 2_767
O2 Pr2 O1 50.42(8) 2_767 2_767
O10 Pr2 O1 115.92(9) . 2_767
O4 Pr2 O9 99.07(9) 2_777 .
O11 Pr2 O9 95.63(8) 1_556 .
O9 Pr2 O9 65.85(9) 2_677 .
O5 Pr2 O9 154.64(8) . .
O14 Pr2 O9 116.04(8) . .
O2 Pr2 O9 81.39(8) 2_767 .
O10 Pr2 O9 49.84(8) . .
O1 Pr2 O9 130.73(8) 2_767 .
O4 Pr2 C1 136.47(10) 2_777 2_767
O11 Pr2 C1 71.72(9) 1_556 2_767
O9 Pr2 C1 141.89(9) 2_677 2_767
O5 Pr2 C1 94.70(9) . 2_767
O14 Pr2 C1 65.48(9) . 2_767
O2 Pr2 C1 24.63(9) 2_767 2_767
O10 Pr2 C1 95.78(10) . 2_767
O1 Pr2 C1 25.82(8) 2_767 2_767
O9 Pr2 C1 105.71(9) . 2_767
O2 C1 O1 120.0(3) . .
O2 C1 C2 123.4(3) . .
O1 C1 C2 116.5(3) . .
O2 C1 Pr2 58.94(19) . 2_767
O1 C1 Pr2 61.12(18) . 2_767
C2 C1 Pr2 173.6(3) . 2_767
C1 C2 C3 117.7(4) . .
C1 C2 H2A 107.9 . .
C3 C2 H2A 107.9 . .
C1 C2 H2B 107.9 . .
C3 C2 H2B 107.9 . .
H2A C2 H2B 107.2 . .
C4 C3 C8 118.4(4) . .
C4 C3 C2 121.3(4) . .
C8 C3 C2 120.3(4) . .
C5 C4 C3 121.1(4) . .
C5 C4 H4 119.4 . .
C3 C4 H4 119.4 . .
C4 C5 C6 120.0(4) . .
C4 C5 H5 120.0 . .
C6 C5 H5 120.0 . .
C5 C6 C7 120.3(4) . .
C5 C6 H6 119.9 . .
C7 C6 H6 119.9 . .
C8 C7 C6 118.6(3) . .
C8 C7 C9 119.4(3) . .
C6 C7 C9 122.0(3) . .
C7 C8 C3 121.6(4) . .
C7 C8 H8 119.2 . .
C3 C8 H8 119.2 . .
C7 C9 C10 115.3(3) . .
C7 C9 H9A 108.5 . .
C10 C9 H9A 108.5 . .
C7 C9 H9B 108.5 . .
C10 C9 H9B 108.5 . .
H9A C9 H9B 107.5 . .
O4 C10 O3 123.1(3) . .
O4 C10 C9 118.4(3) . .
O3 C10 C9 118.5(3) . .
O6 C11 O5 119.9(3) . .
O6 C11 C12 121.8(3) . .
O5 C11 C12 118.3(3) . .
C13 C12 C11 115.8(3) . .
C13 C12 H12A 108.3 . .
C11 C12 H12A 108.3 . .
C13 C12 H12B 108.3 . .
C11 C12 H12B 108.3 . .
H12A C12 H12B 107.4 . .
C14 C13 C18 117.9(4) . .
C14 C13 C12 120.3(4) . .
C18 C13 C12 121.8(4) . .
C15 C14 C13 120.8(4) . .
C15 C14 H14 119.6 . .
C13 C14 H14 119.6 . .
C14 C15 C16 120.2(4) . .
C14 C15 H15 119.9 . .
C16 C15 H15 119.9 . .
C17 C16 C15 120.4(4) . .
C17 C16 H16 119.8 . .
C15 C16 H16 119.8 . .
C16 C17 C18 119.2(3) . .
C16 C17 C19 119.8(4) . .
C18 C17 C19 121.0(4) . .
C17 C18 C13 121.6(4) . .
C17 C18 H18 119.2 . .
C13 C18 H18 119.2 . .
C20 C19 C17 113.9(3) . .
C20 C19 H19A 108.8 . .
C17 C19 H19A 108.8 . .
C20 C19 H19B 108.8 . .
C17 C19 H19B 108.8 . .
H19A C19 H19B 107.7 . .
O8 C20 O7 119.9(3) . .
O8 C20 C19 120.3(3) . .
O7 C20 C19 119.8(3) . .
O8 C20 Pr1 53.14(18) . 1_565
O7 C20 Pr1 66.76(19) . 1_565
C19 C20 Pr1 173.3(2) . 1_565
O10 C21 O9 120.0(3) . .
O10 C21 C22 121.5(3) . .
O9 C21 C22 118.4(3) . .
C21 C22 C23 114.8(3) . .
C21 C22 H22A 108.6 . .
C23 C22 H22A 108.6 . .
C21 C22 H22B 108.6 . .
C23 C22 H22B 108.6 . .
H22A C22 H22B 107.5 . .
C24 C23 C28 118.3(4) . .
C24 C23 C22 119.7(4) . .
C28 C23 C22 122.0(4) . .
C25 C24 C23 120.9(4) . .
C25 C24 H24 119.5 . .
C23 C24 H24 119.5 . .
C24 C25 C26 120.4(4) . .
C24 C25 H25 119.8 . .
C26 C25 H25 119.8 . .
C27 C26 C25 120.1(4) . .
C27 C26 H26 120.0 . .
C25 C26 H26 120.0 . .
C26 C27 C28 118.6(4) . .
C26 C27 C29 120.2(4) . .
C28 C27 C29 121.1(4) . .
C23 C28 C27 121.6(4) . .
C23 C28 H28 119.2 . .
C27 C28 H28 119.2 . .
C27 C29 C30 118.8(3) . .
C27 C29 H29A 107.6 . .
C30 C29 H29A 107.6 . .
C27 C29 H29B 107.6 . .
C30 C29 H29B 107.6 . .
H29A C29 H29B 107.0 . .
O11 C30 O12 125.7(4) . .
O11 C30 C29 113.8(3) . .
O12 C30 C29 120.4(3) . .
C1 O1 Pr1 153.9(2) . 2_767
C1 O1 Pr2 93.1(2) . 2_767
Pr1 O1 Pr2 111.56(8) 2_767 2_767
C1 O2 Pr2 96.4(2) . 2_767
C10 O3 Pr1 148.3(2) . .
C10 O4 Pr2 144.9(2) . 2_777
C11 O5 Pr2 149.1(2) . .
C11 O5 Pr1 92.4(2) . .
Pr2 O5 Pr1 109.20(9) . .
C11 O6 Pr1 96.5(2) . .
C20 O7 Pr1 156.0(2) . 2_788
C20 O7 Pr1 88.3(2) . 1_565
Pr1 O7 Pr1 114.82(9) 2_788 1_565
C20 O8 Pr1 103.0(2) . 1_565
C21 O9 Pr2 132.5(2) . 2_677
C21 O9 Pr2 92.7(2) . .
Pr2 O9 Pr2 114.15(9) 2_677 .
C21 O10 Pr2 96.8(2) . .
C30 O11 Pr2 143.1(2) . 1_554
C30 O12 Pr1 130.7(2) . 1_554
Pr1 O13 H1W 120.1 . .
Pr1 O13 H2W 111.6 . .
H1W O13 H2W 102.1 . .
Pr2 O14 H3W 120.7 . .
Pr2 O14 H4W 120.9 . .
H3W O14 H4W 118.4 . .

loop_
_geom_bond_atom_site_label_1
_geom_bond_atom_site_label_2
_geom_bond_distance
_geom_bond_site_symmetry_2
Pr1 O1 2.426(2) 2_767
Pr1 O7 2.431(2) 2_788
Pr1 O3 2.459(2) .
Pr1 O8 2.462(3) 1_545
Pr1 O12 2.515(3) 1_556
Pr1 O13 2.536(3) .
Pr1 O6 2.540(2) .
Pr1 O5 2.600(3) .
Pr1 O7 2.756(3) 1_545
Pr1 C20 2.998(4) 1_545
Pr2 O4 2.394(3) 2_777
Pr2 O11 2.447(2) 1_556
Pr2 O9 2.480(2) 2_677
Pr2 O5 2.492(2) .
Pr2 O14 2.546(3) .
Pr2 O2 2.548(3) 2_767
Pr2 O10 2.567(3) .
Pr2 O1 2.592(2) 2_767
Pr2 O9 2.626(2) .
Pr2 C1 2.956(4) 2_767
C1 O2 1.240(4) .
C1 O1 1.289(4) .
C1 C2 1.493(5) .
C1 Pr2 2.956(4) 2_767
C2 C3 1.503(5) .
C2 H2A 0.9700 .
C2 H2B 0.9700 .
C3 C4 1.382(6) .
C3 C8 1.387(5) .
C4 C5 1.375(6) .
C4 H4 0.9300 .
C5 C6 1.381(5) .
C5 H5 0.9300 .
C6 C7 1.392(5) .
C6 H6 0.9300 .
C7 C8 1.387(5) .
C7 C9 1.511(5) .
C8 H8 0.9300 .
C9 C10 1.513(5) .
C9 H9A 0.9700 .
C9 H9B 0.9700 .
C10 O4 1.244(4) .
C10 O3 1.258(4) .
C11 O6 1.236(4) .
C11 O5 1.285(4) .
C11 C12 1.512(5) .
C12 C13 1.504(5) .
C12 H12A 0.9700 .
C12 H12B 0.9700 .
C13 C14 1.391(6) .
C13 C18 1.391(5) .
C14 C15 1.379(6) .
C14 H14 0.9300 .
C15 C16 1.383(6) .
C15 H15 0.9300 .
C16 C17 1.372(6) .
C16 H16 0.9300 .
C17 C18 1.389(5) .
C17 C19 1.515(5) .
C18 H18 0.9300 .
C19 C20 1.507(5) .
C19 H19A 0.9700 .
C19 H19B 0.9700 .
C20 O8 1.245(4) .
C20 O7 1.264(4) .
C20 Pr1 2.998(4) 1_565
C21 O10 1.238(4) .
C21 O9 1.289(4) .
C21 C22 1.507(5) .
C22 C23 1.508(5) .
C22 H22A 0.9700 .
C22 H22B 0.9700 .
C23 C24 1.378(6) .
C23 C28 1.384(5) .
C24 C25 1.370(6) .
C24 H24 0.9300 .
C25 C26 1.382(6) .
C25 H25 0.9300 .
C26 C27 1.379(6) .
C26 H26 0.9300 .
C27 C28 1.391(5) .
C27 C29 1.512(5) .
C28 H28 0.9300 .
C29 C30 1.519(5) .
C29 H29A 0.9700 .
C29 H29B 0.9700 .
C30 O11 1.249(4) .
C30 O12 1.264(4) .
O1 Pr1 2.426(2) 2_767
O1 Pr2 2.592(2) 2_767
O2 Pr2 2.548(3) 2_767
O4 Pr2 2.394(3) 2_777
O7 Pr1 2.431(2) 2_788
O7 Pr1 2.756(3) 1_565
O8 Pr1 2.462(3) 1_565
O9 Pr2 2.480(2) 2_677
O11 Pr2 2.447(2) 1_554
O12 Pr1 2.515(3) 1_554
O13 H1W 0.8928 .
O13 H2W 0.8587 .
O14 H3W 0.9025 .
O14 H4W 0.9068 .

loop_
_geom_hbond_atom_site_label_D
_geom_hbond_atom_site_label_H
_geom_hbond_atom_site_label_A
_geom_hbond_distance_DH
_geom_hbond_distance_HA
_geom_hbond_distance_DA
_geom_hbond_angle_DHA
_geom_hbond_site_symmetry_A
O13 H2W O12 0.86 2.00 2.856(4) 179.4 2_777
O14 H4W O3 0.91 2.73 2.847(4) 88.0 2_777
O14 H3W O14 0.90 2.50 3.084(5) 122.5 2_777
O14 H4W O6 0.91 2.36 3.184(4) 150.5 2_777

loop_
_geom_torsion_atom_site_label_1
_geom_torsion_atom_site_label_2
_geom_torsion_atom_site_label_3
_geom_torsion_atom_site_label_4
_geom_torsion
_geom_torsion_site_symmetry_1
_geom_torsion_site_symmetry_2
_geom_torsion_site_symmetry_3
_geom_torsion_site_symmetry_4
O2 C1 C2 C3 21.1(7) . . . .
O1 C1 C2 C3 -162.2(4) . . . .
Pr2 C1 C2 C3 131(2) 2_767 . . .
C1 C2 C3 C4 62.5(6) . . . .
C1 C2 C3 C8 -119.3(5) . . . .
C8 C3 C4 C5 2.0(6) . . . .
C2 C3 C4 C5 -179.8(4) . . . .
C3 C4 C5 C6 -1.4(7) . . . .
C4 C5 C6 C7 -0.6(6) . . . .
C5 C6 C7 C8 2.0(6) . . . .
C5 C6 C7 C9 -178.6(4) . . . .
C6 C7 C8 C3 -1.4(6) . . . .
C9 C7 C8 C3 179.2(3) . . . .
C4 C3 C8 C7 -0.6(6) . . . .
C2 C3 C8 C7 -178.8(4) . . . .
C8 C7 C9 C10 -114.0(4) . . . .
C6 C7 C9 C10 66.6(5) . . . .
C7 C9 C10 O4 -24.0(5) . . . .
C7 C9 C10 O3 155.9(3) . . . .
O6 C11 C12 C13 3.1(5) . . . .
O5 C11 C12 C13 -179.0(3) . . . .
C11 C12 C13 C14 65.6(5) . . . .
C11 C12 C13 C18 -114.7(4) . . . .
C18 C13 C14 C15 0.4(6) . . . .
C12 C13 C14 C15 -179.9(4) . . . .
C13 C14 C15 C16 1.0(7) . . . .
C14 C15 C16 C17 -1.5(6) . . . .
C15 C16 C17 C18 0.6(6) . . . .
C15 C16 C17 C19 -176.8(4) . . . .
C16 C17 C18 C13 0.9(6) . . . .
C19 C17 C18 C13 178.3(3) . . . .
C14 C13 C18 C17 -1.4(6) . . . .
C12 C13 C18 C17 178.9(3) . . . .
C16 C17 C19 C20 79.3(5) . . . .
C18 C17 C19 C20 -98.1(4) . . . .
C17 C19 C20 O8 6.2(6) . . . .
C17 C19 C20 O7 -173.0(4) . . . .
C17 C19 C20 Pr1 -5(3) . . . 1_565
O10 C21 C22 C23 -8.2(6) . . . .
O9 C21 C22 C23 174.6(3) . . . .
C21 C22 C23 C24 70.3(5) . . . .
C21 C22 C23 C28 -109.5(4) . . . .
C28 C23 C24 C25 1.3(7) . . . .
C22 C23 C24 C25 -178.5(5) . . . .
C23 C24 C25 C26 -1.4(9) . . . .
C24 C25 C26 C27 0.7(9) . . . .
C25 C26 C27 C28 0.0(7) . . . .
C25 C26 C27 C29 -177.2(5) . . . .
C24 C23 C28 C27 -0.5(6) . . . .
C22 C23 C28 C27 179.2(4) . . . .
C26 C27 C28 C23 -0.1(6) . . . .
C29 C27 C28 C23 177.1(4) . . . .
C26 C27 C29 C30 -59.3(6) . . . .
C28 C27 C29 C30 123.5(4) . . . .
C27 C29 C30 O11 171.7(4) . . . .
C27 C29 C30 O12 -9.2(6) . . . .
O2 C1 O1 Pr1 -157.7(4) . . . 2_767
C2 C1 O1 Pr1 25.5(7) . . . 2_767
Pr2 C1 O1 Pr1 -161.3(5) 2_767 . . 2_767
O2 C1 O1 Pr2 3.6(4) . . . 2_767
C2 C1 O1 Pr2 -173.2(3) . . . 2_767
O1 C1 O2 Pr2 -3.7(4) . . . 2_767
C2 C1 O2 Pr2 172.9(4) . . . 2_767
O4 C10 O3 Pr1 -174.6(3) . . . .
C9 C10 O3 Pr1 5.6(6) . . . .
O1 Pr1 O3 C10 -94.3(5) 2_767 . . .
O7 Pr1 O3 C10 104.4(5) 2_788 . . .
O8 Pr1 O3 C10 -16.9(5) 1_545 . . .
O12 Pr1 O3 C10 -96.1(5) 1_556 . . .
O13 Pr1 O3 C10 68.7(5) . . . .
O6 Pr1 O3 C10 145.5(5) . . . .
O5 Pr1 O3 C10 -164.5(5) . . . .
O7 Pr1 O3 C10 18.8(5) 1_545 . . .
C20 Pr1 O3 C10 -0.4(5) 1_545 . . .
O3 C10 O4 Pr2 37.1(7) . . . 2_777
C9 C10 O4 Pr2 -143.1(3) . . . 2_777
O6 C11 O5 Pr2 -125.9(4) . . . .
C12 C11 O5 Pr2 56.2(6) . . . .
O6 C11 O5 Pr1 9.5(3) . . . .
C12 C11 O5 Pr1 -168.4(3) . . . .
O4 Pr2 O5 C11 -9.7(5) 2_777 . . .
O11 Pr2 O5 C11 -162.8(5) 1_556 . . .
O9 Pr2 O5 C11 -90.7(5) 2_677 . . .
O14 Pr2 O5 C11 62.4(5) . . . .
O2 Pr2 O5 C11 130.1(4) 2_767 . . .
O10 Pr2 O5 C11 20.8(5) . . . .
O1 Pr2 O5 C11 126.3(5) 2_767 . . .
O9 Pr2 O5 C11 -88.8(5) . . . .
C1 Pr2 O5 C11 127.3(5) 2_767 . . .
O4 Pr2 O5 Pr1 -141.68(12) 2_777 . . .
O11 Pr2 O5 Pr1 65.21(10) 1_556 . . .
O9 Pr2 O5 Pr1 137.32(10) 2_677 . . .
O14 Pr2 O5 Pr1 -69.63(10) . . . .
O2 Pr2 O5 Pr1 -1.86(14) 2_767 . . .
O10 Pr2 O5 Pr1 -111.17(15) . . . .
O1 Pr2 O5 Pr1 -5.75(8) 2_767 . . .
O9 Pr2 O5 Pr1 139.21(15) . . . .
C1 Pr2 O5 Pr1 -4.68(11) 2_767 . . .
O1 Pr1 O5 C11 -151.4(2) 2_767 . . .
O7 Pr1 O5 C11 61.3(2) 2_788 . . .
O3 Pr1 O5 C11 -80.0(2) . . . .
O8 Pr1 O5 C11 -152.6(2) 1_545 . . .
O12 Pr1 O5 C11 134.8(2) 1_556 . . .
O13 Pr1 O5 C11 -16.7(2) . . . .
O6 Pr1 O5 C11 -5.19(19) . . . .
O7 Pr1 O5 C11 93.1(3) 1_545 . . .
C20 Pr1 O5 C11 164.9(3) 1_545 . . .
O1 Pr1 O5 Pr2 6.11(9) 2_767 . . .
O7 Pr1 O5 Pr2 -141.15(10) 2_788 . . .
O3 Pr1 O5 Pr2 77.55(10) . . . .
O8 Pr1 O5 Pr2 4.9(2) 1_545 . . .
O12 Pr1 O5 Pr2 -67.62(10) 1_556 . . .
O13 Pr1 O5 Pr2 140.79(10) . . . .
O6 Pr1 O5 Pr2 152.36(15) . . . .
O7 Pr1 O5 Pr2 -109.38(17) 1_545 . . .
C20 Pr1 O5 Pr2 -37.5(3) 1_545 . . .
O5 C11 O6 Pr1 -9.8(4) . . . .
C12 C11 O6 Pr1 168.1(3) . . . .
O1 Pr1 O6 C11 39.7(2) 2_767 . . .
O7 Pr1 O6 C11 -103.4(2) 2_788 . . .
O3 Pr1 O6 C11 101.7(2) . . . .
O8 Pr1 O6 C11 143.7(2) 1_545 . . .
O12 Pr1 O6 C11 -40.9(2) 1_556 . . .
O13 Pr1 O6 C11 175.2(2) . . . .
O5 Pr1 O6 C11 5.4(2) . . . .
O7 Pr1 O6 C11 -142.7(2) 1_545 . . .
C20 Pr1 O6 C11 -169.2(2) 1_545 . . .
O8 C20 O7 Pr1 164.0(4) . . . 2_788
C19 C20 O7 Pr1 -16.8(8) . . . 2_788
Pr1 C20 O7 Pr1 164.8(6) 1_565 . . 2_788
O8 C20 O7 Pr1 -0.7(4) . . . 1_565
C19 C20 O7 Pr1 178.5(3) . . . 1_565
O7 C20 O8 Pr1 0.8(4) . . . 1_565
C19 C20 O8 Pr1 -178.4(3) . . . 1_565
O10 C21 O9 Pr2 119.0(4) . . . 2_677
C22 C21 O9 Pr2 -63.8(4) . . . 2_677
O10 C21 O9 Pr2 -7.8(4) . . . .
C22 C21 O9 Pr2 169.4(3) . . . .
O4 Pr2 O9 C21 63.9(2) 2_777 . . .
O11 Pr2 O9 C21 -152.6(2) 1_556 . . .
O9 Pr2 O9 C21 139.7(2) 2_677 . . .
O5 Pr2 O9 C21 137.6(2) . . . .
O14 Pr2 O9 C21 -10.0(2) . . . .
O2 Pr2 O9 C21 -76.1(2) 2_767 . . .
O10 Pr2 O9 C21 4.2(2) . . . .
O1 Pr2 O9 C21 -87.4(2) 2_767 . . .
C1 Pr2 O9 C21 -80.0(2) 2_767 . . .
O4 Pr2 O9 Pr2 -75.82(11) 2_777 . . 2_677
O11 Pr2 O9 Pr2 67.76(11) 1_556 . . 2_677
O9 Pr2 O9 Pr2 0.0 2_677 . . 2_677
O5 Pr2 O9 Pr2 -2.1(2) . . . 2_677
O14 Pr2 O9 Pr2 -149.70(10) . . . 2_677
O2 Pr2 O9 Pr2 144.22(11) 2_767 . . 2_677
O10 Pr2 O9 Pr2 -135.44(16) . . . 2_677
O1 Pr2 O9 Pr2 132.95(10) 2_767 . . 2_677
C1 Pr2 O9 Pr2 140.32(10) 2_767 . . 2_677
O9 C21 O10 Pr2 8.0(4) . . . .
C22 C21 O10 Pr2 -169.1(3) . . . .
O4 Pr2 O10 C21 -121.9(3) 2_777 . . .
O11 Pr2 O10 C21 32.8(3) 1_556 . . .
O9 Pr2 O10 C21 -45.6(3) 2_677 . . .
O5 Pr2 O10 C21 -152.6(2) . . . .
O14 Pr2 O10 C21 161.7(3) . . . .
O2 Pr2 O10 C21 85.1(3) 2_767 . . .
O1 Pr2 O10 C21 118.2(2) 2_767 . . .
O9 Pr2 O10 C21 -4.4(2) . . . .
C1 Pr2 O10 C21 101.3(3) 2_767 . . .
O12 C30 O11 Pr2 37.3(7) . . . 1_554
C29 C30 O11 Pr2 -143.7(3) . . . 1_554
O11 C30 O12 Pr1 -28.4(6) . . . 1_554
C29 C30 O12 Pr1 152.7(3) . . . 1_554
